data_7202599
loop_
_publ_author_name
'Smith, Martin B.'
'Dale, Sophie H.'
'Coles, Simon J.'
'Gelbrich, Thomas'
'Hursthouse, Michael B.'
'Light, Mark E.'
'Horton, Peter N.'

_publ_section_title
;
 Hydrogen bonded supramolecular assemblies based on neutral
 square-planar palladium(ii) complexes
;
_journal_issue 2
_journal_name_full CrystEngComm
_journal_page_first 165
_journal_paper_doi 10.1039/b616337h
_journal_volume 9
_journal_year 2007
_chemical_formula_sum 'C35.66667 H35.66667 Cl2 N O3.66667 P2 Pd'
_chemical_formula_weight 779.56
_chemical_name_systematic
;
?
;
_space_group_IT_number 62
_symmetry_cell_setting orthorhombic
_symmetry_space_group_name_Hall '-P 2ac 2n'
_symmetry_space_group_name_H-M 'P n m a'
_atom_sites_solution_hydrogens geom
_atom_sites_solution_primary direct
_atom_sites_solution_secondary difmap
_audit_creation_method SHELXL-97
_cell_angle_alpha 90.00
_cell_angle_beta 90.00
_cell_angle_gamma 90.00
_cell_formula_units_Z 12
_cell_length_a 28.5307(4)
_cell_length_b 31.9677(6)
_cell_length_c 12.6120(2)
_cell_measurement_temperature 120(2)
_cell_volume 11502.9(3)
_computing_cell_refinement 'DENZO & COLLECT'
_computing_data_collection 'DENZO (Otwinowski & Minor, 1997) & COLLECT (Hooft, 1998)'
_computing_data_reduction 'DENZO & COLLECT'
_computing_molecular_graphics 'Bruker SHELXTL and local programs'
_computing_publication_material Diamond
_computing_structure_refinement 'SHELXL-97 (Sheldrick, 1997)'
_computing_structure_solution 'SHELXS-97 (Sheldrick, 1997)'
_diffrn_ambient_temperature 120(2)
_diffrn_measured_fraction_theta_full 0.980
_diffrn_measured_fraction_theta_max 0.980
_diffrn_measurement_device_type 'Nonius KappaCCD'
_diffrn_measurement_method '\f & \w scans'
_diffrn_radiation_monochromator graphite
_diffrn_radiation_source 'Nonius FR591 rotating anode'
_diffrn_radiation_type MoK\a
_diffrn_radiation_wavelength 0.71073
_diffrn_reflns_av_R_equivalents 0.0610
_diffrn_reflns_av_sigmaI/netI 0.0820
_diffrn_reflns_limit_h_max 33
_diffrn_reflns_limit_h_min -26
_diffrn_reflns_limit_k_max 37
_diffrn_reflns_limit_k_min -35
_diffrn_reflns_limit_l_max 14
_diffrn_reflns_limit_l_min -7
_diffrn_reflns_number 26761
_diffrn_reflns_theta_full 25.03
_diffrn_reflns_theta_max 25.03
_diffrn_reflns_theta_min 2.93
_exptl_absorpt_coefficient_mu 0.741
_exptl_absorpt_correction_T_max 0.9709
_exptl_absorpt_correction_T_min 0.9295
_exptl_absorpt_correction_type multi-scan
_exptl_absorpt_process_details 'SORTAV Blessing (1997)'
_exptl_crystal_colour Yellow
_exptl_crystal_density_diffrn 1.345
_exptl_crystal_density_method 'not measured'
_exptl_crystal_description Needle
_exptl_crystal_F_000 4752
_exptl_crystal_size_max 0.10
_exptl_crystal_size_mid 0.04
_exptl_crystal_size_min 0.04
_refine_diff_density_max 1.071
_refine_diff_density_min -0.556
_refine_diff_density_rms 0.093
_refine_ls_extinction_method none
_refine_ls_goodness_of_fit_ref 0.980
_refine_ls_hydrogen_treatment constr
_refine_ls_matrix_type full
_refine_ls_number_parameters 633
_refine_ls_number_reflns 10137
_refine_ls_number_restraints 0
_refine_ls_restrained_S_all 0.980
_refine_ls_R_factor_all 0.0805
_refine_ls_R_factor_gt 0.0455
_refine_ls_shift/su_max 0.005
_refine_ls_shift/su_mean 0.000
_refine_ls_structure_factor_coef Fsqd
_refine_ls_weighting_details 'calc w=1/[\s^2^(Fo^2^)+(0.0530P)^2^+0.0000P] where P=(Fo^2^+2Fc^2^)/3'
_refine_ls_weighting_scheme calc
_refine_ls_wR_factor_gt 0.1022
_refine_ls_wR_factor_ref 0.1114
_reflns_number_gt 6799
_reflns_number_total 10137
_reflns_threshold_expression I>2\s(I)
_cod_depositor_comments
;

2018-06-25
Z value and formula fixed to values more according to usual
chemical conventions.                 miguel
;
_cod_original_formula_sum 'C107 H107 Cl6 N3 O11 P6 Pd3'
_cod_original_formula_weight 2328.68
_cod_original_formula_moiety 'C107 H107 Cl6 N3 O11 P6 Pd3'
_cod_original_formula_units_Z 4
_cod_data_source_file b616337h.txt
_cod_data_source_block 2b.0.5Et2O
_cod_database_code 7202599

loop_
_symmetry_equiv_pos_as_xyz
'x, y, z'
'-x+1/2, -y, z+1/2'
'-x, y+1/2, -z'
'x+1/2, -y+1/2, -z+1/2'
'-x, -y, -z'
'x-1/2, y, -z-1/2'
'x, -y-1/2, z'
'-x-1/2, y-1/2, z-1/2'

loop_
_atom_site_label
_atom_site_type_symbol
_atom_site_fract_x
_atom_site_fract_y
_atom_site_fract_z
_atom_site_U_iso_or_equiv
_atom_site_adp_type
_atom_site_occupancy
_atom_site_symmetry_multiplicity
_atom_site_calc_flag
_atom_site_refinement_flags
_atom_site_disorder_assembly
_atom_site_disorder_group
Pd1 Pd 0.199316(10) 1.037946(10) 0.50614(2) 0.01954(10) Uani 1 1 d . . .
Cl1 Cl 0.20490(4) 0.99997(3) 0.66472(8) 0.0275(3) Uani 1 1 d . . .
Cl2 Cl 0.21766(4) 1.10003(3) 0.59594(9) 0.0313(3) Uani 1 1 d . . .
P1 P 0.17740(4) 0.97834(3) 0.42574(8) 0.0192(2) Uani 1 1 d . . .
P2 P 0.19138(4) 1.07731(3) 0.36170(9) 0.0215(3) Uani 1 1 d . . .
N1 N 0.15191(10) 1.01624(10) 0.2350(3) 0.0183(7) Uani 1 1 d . . .
O1 O 0.08668(9) 0.98235(9) -0.1762(2) 0.0246(7) Uani 1 1 d . . .
H1 H 0.0574 0.9794 -0.1770 0.037 Uiso 1 1 calc R . .
O2 O 0.00857(9) 0.99926(10) 0.1776(2) 0.0321(8) Uani 1 1 d . . .
O3 O 0.06315(9) 1.02099(9) 0.2889(2) 0.0263(7) Uani 1 1 d . . .
H3 H 0.0922 1.0250 0.2887 0.039 Uiso 1 1 calc R . .
C1 C 0.17277(14) 0.97738(13) 0.2793(3) 0.0218(9) Uani 1 1 d . . .
H1A H 0.2044 0.9734 0.2487 0.026 Uiso 1 1 calc R . .
H1B H 0.1533 0.9532 0.2578 0.026 Uiso 1 1 calc R . .
C2 C 0.18718(14) 1.05065(13) 0.2334(3) 0.0244(10) Uani 1 1 d . . .
H2A H 0.1784 1.0712 0.1782 0.029 Uiso 1 1 calc R . .
H2B H 0.2182 1.0390 0.2145 0.029 Uiso 1 1 calc R . .
C3 C 0.13443(13) 1.00751(12) 0.1276(3) 0.0181(9) Uani 1 1 d . . .
C4 C 0.16462(14) 1.00479(13) 0.0423(3) 0.0238(10) Uani 1 1 d . . .
H4 H 0.1973 1.0082 0.0537 0.029 Uiso 1 1 calc R . .
C5 C 0.14857(14) 0.99733(13) -0.0586(3) 0.0247(10) Uani 1 1 d . . .
H5 H 0.1698 0.9971 -0.1167 0.030 Uiso 1 1 calc R . .
C6 C 0.10115(15) 0.99018(12) -0.0752(3) 0.0226(10) Uani 1 1 d . . .
C7 C 0.07050(14) 0.99180(13) 0.0092(3) 0.0228(9) Uani 1 1 d . . .
H7 H 0.0381 0.9865 -0.0020 0.027 Uiso 1 1 calc R . .
C8 C 0.08664(13) 1.00120(12) 0.1114(3) 0.0184(9) Uani 1 1 d . . .
C9 C 0.04989(14) 1.00683(13) 0.1953(3) 0.0216(9) Uani 1 1 d . . .
C10 C 0.11965(14) 0.96340(12) 0.4701(3) 0.0200(9) Uani 1 1 d . . .
C11 C 0.09932(15) 0.92604(13) 0.4364(4) 0.0297(11) Uani 1 1 d . . .
H11 H 0.1162 0.9078 0.3908 0.036 Uiso 1 1 calc R . .
C12 C 0.05483(16) 0.91547(14) 0.4693(4) 0.0341(11) Uani 1 1 d . . .
H12 H 0.0414 0.8898 0.4468 0.041 Uiso 1 1 calc R . .
C13 C 0.02964(16) 0.94178(14) 0.5343(4) 0.0340(12) Uani 1 1 d . . .
H13 H -0.0013 0.9345 0.5553 0.041 Uiso 1 1 calc R . .
C14 C 0.04917(14) 0.97850(13) 0.5687(3) 0.0265(10) Uani 1 1 d . . .
H14 H 0.0319 0.9965 0.6141 0.032 Uiso 1 1 calc R . .
C15 C 0.09440(14) 0.98941(13) 0.5372(3) 0.0213(9) Uani 1 1 d . . .
H15 H 0.1080 1.0147 0.5618 0.026 Uiso 1 1 calc R . .
C20 C 0.21556(15) 0.93379(13) 0.4487(3) 0.0249(10) Uani 1 1 d . . .
C21 C 0.25467(14) 0.92629(15) 0.3842(4) 0.0319(11) Uani 1 1 d . . .
H21 H 0.2615 0.9446 0.3269 0.038 Uiso 1 1 calc R . .
C22 C 0.28288(17) 0.89269(17) 0.4039(4) 0.0456(14) Uani 1 1 d . . .
H22 H 0.3093 0.8877 0.3597 0.055 Uiso 1 1 calc R . .
C23 C 0.27360(19) 0.86577(16) 0.4873(4) 0.0463(14) Uani 1 1 d . . .
H23 H 0.2933 0.8423 0.4993 0.056 Uiso 1 1 calc R . .
C24 C 0.23614(17) 0.87301(15) 0.5523(4) 0.0416(13) Uani 1 1 d . . .
H24 H 0.2302 0.8550 0.6107 0.050 Uiso 1 1 calc R . .
C25 C 0.20676(16) 0.90671(14) 0.5328(3) 0.0337(12) Uani 1 1 d . . .
H25 H 0.1804 0.9113 0.5773 0.040 Uiso 1 1 calc R . .
C30 C 0.24233(14) 1.11024(13) 0.3412(3) 0.0257(10) Uani 1 1 d . . .
C31 C 0.28433(14) 1.09024(13) 0.3202(3) 0.0261(10) Uani 1 1 d . . .
H31 H 0.2852 1.0606 0.3145 0.031 Uiso 1 1 calc R . .
C32 C 0.32526(16) 1.11315(15) 0.3075(4) 0.0356(12) Uani 1 1 d . . .
H32 H 0.3541 1.0994 0.2934 0.043 Uiso 1 1 calc R . .
C33 C 0.32348(18) 1.15561(16) 0.3154(4) 0.0486(14) Uani 1 1 d . . .
H33 H 0.3511 1.1716 0.3047 0.058 Uiso 1 1 calc R . .
C34 C 0.28180(19) 1.17553(16) 0.3390(5) 0.0542(16) Uani 1 1 d . . .
H34 H 0.2812 1.2051 0.3466 0.065 Uiso 1 1 calc R . .
C35 C 0.24125(17) 1.15309(14) 0.3514(4) 0.0388(12) Uani 1 1 d . . .
H35 H 0.2126 1.1670 0.3670 0.047 Uiso 1 1 calc R . .
C40 C 0.13992(15) 1.11004(13) 0.3647(3) 0.0266(10) Uani 1 1 d . . .
C41 C 0.12912(18) 1.13497(16) 0.2791(4) 0.0443(13) Uani 1 1 d . . .
H41 H 0.1491 1.1352 0.2189 0.053 Uiso 1 1 calc R . .
C42 C 0.0895(2) 1.15956(18) 0.2802(4) 0.0562(16) Uani 1 1 d . . .
H42 H 0.0821 1.1764 0.2205 0.067 Uiso 1 1 calc R . .
C43 C 0.06087(18) 1.15982(17) 0.3670(4) 0.0472(14) Uani 1 1 d . . .
H43 H 0.0340 1.1773 0.3680 0.057 Uiso 1 1 calc R . .
C44 C 0.07093(16) 1.13458(15) 0.4535(4) 0.0371(12) Uani 1 1 d . . .
H44 H 0.0507 1.1342 0.5133 0.045 Uiso 1 1 calc R . .
C45 C 0.11053(15) 1.11014(13) 0.4515(4) 0.0295(11) Uani 1 1 d . . .
H45 H 0.1178 1.0930 0.5108 0.035 Uiso 1 1 calc R . .
Pd2 Pd -0.023347(17) 1.2500 0.66380(4) 0.03040(14) Uani 1 2 d S . .
Cl3 Cl -0.03105(5) 1.19796(4) 0.53448(10) 0.0439(3) Uani 1 1 d . . .
P3 P -0.01869(4) 1.19742(3) 0.78200(10) 0.0308(3) Uani 1 1 d . . .
N2 N -0.0216(2) 1.2500 0.9505(4) 0.0382(14) Uani 1 2 d S . .
O4 O 0.0646(3) 1.2500 1.0768(7) 0.099(2) Uani 1 2 d S . .
H4A H 0.0477 1.2500 1.0223 0.119 Uiso 1 2 calc SR . .
O5 O 0.0589(3) 1.2500 1.2513(7) 0.124(3) Uani 1 2 d S . .
O6 O -0.1007(3) 1.2500 1.3582(6) 0.124(3) Uani 1 2 d S . .
H6 H -0.0808 1.2500 1.4072 0.186 Uiso 1 2 calc SR . .
C48 C -0.0872(3) 1.2500 1.0725(7) 0.055(2) Uani 1 2 d S . .
H48 H -0.1074 1.2500 1.0126 0.066 Uiso 1 2 calc SR . .
C49 C -0.1061(3) 1.2500 1.1776(7) 0.049(2) Uani 1 2 d S . .
H49 H -0.1392 1.2500 1.1872 0.059 Uiso 1 2 calc SR . .
C50 C -0.0782(4) 1.2500 1.2618(7) 0.059(2) Uani 1 2 d S . .
C51 C -0.0321(4) 1.2500 1.2521(7) 0.068(3) Uani 1 2 d S . .
H51 H -0.0130 1.2500 1.3137 0.082 Uiso 1 2 calc SR . .
C52 C -0.0111(3) 1.2500 1.1503(7) 0.050(2) Uani 1 2 d S . .
C53 C 0.0385(5) 1.2500 1.1597(10) 0.088(4) Uani 1 2 d S . .
C60 C -0.07402(16) 1.17106(13) 0.8050(4) 0.0354(12) Uani 1 1 d . . .
C61 C -0.11207(17) 1.17817(15) 0.7380(5) 0.0500(15) Uani 1 1 d . . .
H61 H -0.1090 1.1967 0.6795 0.060 Uiso 1 1 calc R . .
C62 C -0.15468(18) 1.15806(18) 0.7567(6) 0.0629(18) Uani 1 1 d . . .
H62 H -0.1807 1.1627 0.7111 0.075 Uiso 1 1 calc R . .
C63 C -0.1586(2) 1.13096(18) 0.8434(6) 0.069(2) Uani 1 1 d . . .
H63 H -0.1879 1.1183 0.8583 0.083 Uiso 1 1 calc R . .
C64 C -0.1216(2) 1.12246(17) 0.9065(5) 0.0535(15) Uani 1 1 d . . .
H64 H -0.1244 1.1027 0.9624 0.064 Uiso 1 1 calc R . .
C65 C -0.07876(18) 1.14296(15) 0.8887(4) 0.0475(14) Uani 1 1 d . . .
H65 H -0.0529 1.1376 0.9340 0.057 Uiso 1 1 calc R . .
C74 C 0.05346(17) 1.08739(13) 0.7415(3) 0.0357(12) Uani 1 1 d . . .
H74 H 0.0474 1.0582 0.7457 0.043 Uiso 1 1 calc R . .
C46 C 0.00179(16) 1.21213(13) 0.9145(4) 0.0337(11) Uani 1 1 d . . .
H46A H -0.0047 1.1891 0.9648 0.040 Uiso 1 1 calc R . .
H46B H 0.0361 1.2168 0.9127 0.040 Uiso 1 1 calc R . .
C47 C -0.0391(3) 1.2500 1.0590(6) 0.0396(18) Uani 1 2 d S . .
C70 C 0.02512(15) 1.15792(13) 0.7496(4) 0.0289(10) Uani 1 1 d . . .
C71 C 0.07029(15) 1.17211(14) 0.7270(4) 0.0354(12) Uani 1 1 d . . .
H71 H 0.0761 1.2012 0.7202 0.042 Uiso 1 1 calc R . .
C72 C 0.10682(17) 1.14376(15) 0.7144(4) 0.0358(12) Uani 1 1 d . . .
H72 H 0.1377 1.1535 0.7004 0.043 Uiso 1 1 calc R . .
C73 C 0.09788(17) 1.10102(14) 0.7224(3) 0.0341(12) Uani 1 1 d . . .
H73 H 0.1227 1.0815 0.7146 0.041 Uiso 1 1 calc R . .
C75 C 0.01703(16) 1.11539(13) 0.7549(4) 0.0315(11) Uani 1 1 d . . .
H75 H -0.0138 1.1053 0.7679 0.038 Uiso 1 1 calc R . .
C100 C -0.0480(2) 1.1393(2) 0.2062(7) 0.097(3) Uani 1 1 d . . .
H10A H -0.0296 1.1616 0.2396 0.146 Uiso 1 1 calc R . .
H10B H -0.0660 1.1244 0.2606 0.146 Uiso 1 1 calc R . .
H10C H -0.0695 1.1515 0.1542 0.146 Uiso 1 1 calc R . .
C101 C -0.0176(3) 1.1111(2) 0.1550(6) 0.087(2) Uani 1 1 d . . .
H10D H 0.0001 1.0950 0.2090 0.105 Uiso 1 1 calc R . .
H10E H -0.0363 1.0910 0.1129 0.105 Uiso 1 1 calc R . .
C102 C 0.0512(3) 1.10338(18) 0.0573(5) 0.073(2) Uani 1 1 d . . .
H10F H 0.0644 1.0896 0.1209 0.088 Uiso 1 1 calc R . .
H10G H 0.0384 1.0814 0.0102 0.088 Uiso 1 1 calc R . .
C103 C 0.0877(2) 1.1258(2) 0.0026(5) 0.0659(18) Uani 1 1 d . . .
H10H H 0.0751 1.1380 -0.0627 0.099 Uiso 1 1 calc R . .
H10I H 0.1133 1.1066 -0.0149 0.099 Uiso 1 1 calc R . .
H10J H 0.0996 1.1482 0.0484 0.099 Uiso 1 1 calc R . .
O8 O 0.01391(14) 1.13143(11) 0.0886(3) 0.0575(10) Uani 1 1 d . . .

loop_
_atom_site_aniso_label
_atom_site_aniso_U_11
_atom_site_aniso_U_22
_atom_site_aniso_U_33
_atom_site_aniso_U_23
_atom_site_aniso_U_13
_atom_site_aniso_U_12
Pd1 0.01446(17) 0.02926(18) 0.01490(18) -0.00317(15) -0.00149(14) -0.00215(14)
Cl1 0.0250(6) 0.0413(6) 0.0163(5) 0.0011(5) -0.0026(5) -0.0005(5)
Cl2 0.0291(6) 0.0390(6) 0.0259(6) -0.0105(5) -0.0026(5) -0.0064(5)
P1 0.0158(5) 0.0264(6) 0.0154(6) -0.0012(5) -0.0011(5) 0.0002(5)
P2 0.0171(6) 0.0290(6) 0.0185(6) -0.0026(5) -0.0012(5) -0.0027(5)
N1 0.0131(17) 0.0243(18) 0.0173(19) -0.0016(15) -0.0017(15) -0.0037(14)
O1 0.0198(15) 0.0402(17) 0.0139(15) -0.0050(13) -0.0032(13) -0.0014(13)
O2 0.0146(16) 0.062(2) 0.0194(16) -0.0002(15) 0.0005(13) -0.0066(15)
O3 0.0152(15) 0.0448(18) 0.0188(16) -0.0043(14) 0.0004(13) -0.0015(13)
C1 0.016(2) 0.032(2) 0.017(2) -0.0019(19) -0.0013(18) 0.0022(18)
C2 0.016(2) 0.036(2) 0.022(2) 0.000(2) 0.0006(19) -0.0066(19)
C3 0.015(2) 0.022(2) 0.017(2) -0.0014(18) -0.0032(19) -0.0010(17)
C4 0.011(2) 0.038(3) 0.023(2) -0.003(2) -0.0022(19) 0.0016(19)
C5 0.020(2) 0.035(2) 0.020(2) -0.003(2) 0.003(2) -0.0005(19)
C6 0.030(3) 0.024(2) 0.014(2) -0.0016(19) -0.001(2) 0.0008(19)
C7 0.017(2) 0.030(2) 0.021(2) 0.000(2) -0.005(2) -0.0014(18)
C8 0.013(2) 0.023(2) 0.019(2) 0.0010(18) 0.0025(18) -0.0008(17)
C9 0.019(2) 0.030(2) 0.017(2) 0.0057(19) 0.0006(19) 0.0005(18)
C10 0.019(2) 0.022(2) 0.019(2) 0.0046(19) -0.0009(18) -0.0032(18)
C11 0.028(3) 0.030(2) 0.032(3) -0.007(2) 0.003(2) 0.000(2)
C12 0.032(3) 0.028(2) 0.042(3) -0.005(2) -0.002(2) -0.011(2)
C13 0.023(3) 0.041(3) 0.038(3) 0.004(2) 0.005(2) -0.008(2)
C14 0.019(2) 0.033(2) 0.027(3) -0.004(2) 0.003(2) 0.0022(19)
C15 0.021(2) 0.025(2) 0.018(2) -0.0048(18) -0.0036(19) -0.0021(18)
C20 0.024(2) 0.031(2) 0.019(2) -0.006(2) -0.003(2) 0.0043(19)
C21 0.021(2) 0.050(3) 0.026(3) 0.002(2) -0.001(2) 0.003(2)
C22 0.034(3) 0.070(4) 0.033(3) -0.004(3) 0.007(2) 0.023(3)
C23 0.049(3) 0.052(3) 0.038(3) 0.008(3) 0.003(3) 0.027(3)
C24 0.048(3) 0.039(3) 0.038(3) 0.014(2) 0.007(3) 0.012(2)
C25 0.036(3) 0.045(3) 0.020(2) 0.008(2) 0.008(2) 0.014(2)
C30 0.025(2) 0.036(3) 0.016(2) -0.002(2) 0.000(2) -0.005(2)
C31 0.025(2) 0.030(2) 0.023(2) -0.004(2) -0.002(2) -0.002(2)
C32 0.021(2) 0.048(3) 0.038(3) 0.002(2) -0.002(2) -0.008(2)
C33 0.032(3) 0.042(3) 0.072(4) 0.003(3) -0.005(3) -0.019(2)
C34 0.043(3) 0.030(3) 0.090(5) 0.005(3) -0.007(3) -0.015(3)
C35 0.034(3) 0.030(3) 0.052(3) -0.009(2) -0.002(2) 0.001(2)
C40 0.024(2) 0.033(2) 0.023(3) -0.004(2) -0.004(2) 0.002(2)
C41 0.048(3) 0.061(3) 0.023(3) 0.000(3) 0.007(2) 0.025(3)
C42 0.065(4) 0.074(4) 0.030(3) 0.009(3) -0.004(3) 0.038(3)
C43 0.038(3) 0.067(4) 0.037(3) -0.009(3) -0.012(3) 0.030(3)
C44 0.028(3) 0.045(3) 0.039(3) -0.009(2) 0.001(2) 0.005(2)
C45 0.025(3) 0.032(2) 0.031(3) -0.002(2) -0.002(2) -0.002(2)
Pd2 0.0273(3) 0.0207(2) 0.0432(3) 0.000 0.0072(2) 0.000
Cl3 0.0526(8) 0.0300(6) 0.0491(8) -0.0080(6) 0.0043(6) 0.0048(6)
P3 0.0273(6) 0.0192(6) 0.0460(8) -0.0011(6) 0.0096(6) 0.0011(5)
N2 0.050(4) 0.022(3) 0.043(4) 0.000 0.016(3) 0.000
O4 0.097(6) 0.113(6) 0.089(6) 0.000 -0.010(5) 0.000
O5 0.186(9) 0.091(6) 0.095(6) 0.000 -0.045(6) 0.000
O6 0.123(7) 0.175(8) 0.073(5) 0.000 0.038(5) 0.000
C48 0.061(6) 0.022(4) 0.082(7) 0.000 0.006(5) 0.000
C49 0.051(5) 0.032(4) 0.064(6) 0.000 0.019(5) 0.000
C50 0.066(6) 0.058(5) 0.053(6) 0.000 -0.009(5) 0.000
C51 0.107(9) 0.048(5) 0.049(6) 0.000 -0.004(6) 0.000
C52 0.052(5) 0.035(4) 0.063(6) 0.000 0.004(5) 0.000
C53 0.152(13) 0.045(5) 0.068(8) 0.000 0.007(9) 0.000
C60 0.024(3) 0.024(2) 0.058(3) -0.006(2) 0.012(3) 0.000(2)
C61 0.032(3) 0.037(3) 0.081(4) -0.004(3) 0.015(3) 0.001(2)
C62 0.030(3) 0.053(4) 0.106(5) -0.025(4) 0.009(3) -0.003(3)
C63 0.051(4) 0.044(3) 0.113(6) -0.017(4) 0.050(4) -0.015(3)
C64 0.046(4) 0.048(3) 0.067(4) -0.006(3) 0.024(3) -0.010(3)
C65 0.039(3) 0.040(3) 0.063(4) -0.002(3) 0.022(3) -0.010(2)
C74 0.054(3) 0.022(2) 0.030(3) -0.005(2) 0.000(2) 0.008(2)
C46 0.038(3) 0.021(2) 0.041(3) -0.001(2) 0.008(2) 0.000(2)
C47 0.046(5) 0.013(3) 0.059(5) 0.000 0.014(4) 0.000
C70 0.026(2) 0.030(2) 0.030(3) -0.002(2) 0.002(2) 0.003(2)
C71 0.030(3) 0.033(3) 0.044(3) 0.000(2) 0.006(2) 0.000(2)
C72 0.032(3) 0.044(3) 0.032(3) 0.002(2) -0.001(2) 0.005(2)
C73 0.036(3) 0.039(3) 0.027(3) -0.002(2) 0.005(2) 0.016(2)
C75 0.033(3) 0.022(2) 0.040(3) -0.004(2) 0.005(2) 0.001(2)
C100 0.033(3) 0.079(5) 0.179(8) -0.023(5) 0.030(5) -0.022(3)
C101 0.104(6) 0.064(4) 0.095(6) -0.010(4) 0.010(5) -0.043(4)
C102 0.109(6) 0.043(3) 0.068(5) -0.012(3) -0.034(4) 0.026(4)
C103 0.068(4) 0.086(5) 0.044(4) 0.001(4) -0.003(3) 0.034(4)
O8 0.072(3) 0.051(2) 0.050(2) 0.0030(19) 0.018(2) -0.018(2)

loop_
_atom_type_symbol
_atom_type_description
_atom_type_scat_dispersion_real
_atom_type_scat_dispersion_imag
_atom_type_scat_source
C C 0.0033 0.0016 'International Tables Vol C Tables 4.2.6.8 and 6.1.1.4'
H H 0.0000 0.0000 'International Tables Vol C Tables 4.2.6.8 and 6.1.1.4'
N N 0.0061 0.0033 'International Tables Vol C Tables 4.2.6.8 and 6.1.1.4'
O O 0.0106 0.0060 'International Tables Vol C Tables 4.2.6.8 and 6.1.1.4'
P P 0.1023 0.0942 'International Tables Vol C Tables 4.2.6.8 and 6.1.1.4'
Cl Cl 0.1484 0.1585 'International Tables Vol C Tables 4.2.6.8 and 6.1.1.4'
Pd Pd -0.9988 1.0072 'International Tables Vol C Tables 4.2.6.8 and 6.1.1.4'

loop_
_geom_angle_atom_site_label_1
_geom_angle_atom_site_label_2
_geom_angle_atom_site_label_3
_geom_angle
_geom_angle_site_symmetry_1
_geom_angle_site_symmetry_3
_geom_angle_publ_flag
Cl1 Pd1 Cl2 90.63(4) . . ?
Cl1 Pd1 P1 87.98(4) . . ?
Cl1 Pd1 P2 176.11(4) . . ?
Cl2 Pd1 P1 176.36(4) . . ?
Cl2 Pd1 P2 86.53(4) . . ?
P1 Pd1 P2 94.69(4) . . ?
Pd1 P1 C1 118.95(14) . . ?
Pd1 P1 C10 109.80(14) . . ?
Pd1 P1 C20 115.22(14) . . ?
C1 P1 C10 103.87(18) . . ?
C1 P1 C20 100.89(19) . . ?
C10 P1 C20 106.88(19) . . ?
Pd1 P2 C2 117.80(14) . . ?
Pd1 P2 C30 111.32(14) . . ?
Pd1 P2 C40 113.20(15) . . ?
C2 P2 C30 101.31(18) . . ?
C2 P2 C40 103.59(19) . . ?
C30 P2 C40 108.6(2) . . ?
C1 N1 C2 110.6(3) . . ?
C1 N1 C3 108.8(3) . . ?
C2 N1 C3 110.9(3) . . ?
P1 C1 N1 112.9(3) . . ?
P2 C2 N1 112.0(3) . . ?
N1 C3 C4 121.2(3) . . ?
N1 C3 C8 119.6(3) . . ?
C4 C3 C8 119.2(4) . . ?
C3 C4 C5 121.7(4) . . ?
C4 C5 C6 119.5(4) . . ?
O1 C6 C5 117.8(4) . . ?
O1 C6 C7 122.5(4) . . ?
C5 C6 C7 119.8(4) . . ?
C6 C7 C8 120.7(4) . . ?
C3 C8 C7 119.1(4) . . ?
C3 C8 C9 124.3(4) . . ?
C7 C8 C9 116.4(3) . . ?
O2 C9 O3 120.5(4) . . ?
O2 C9 C8 121.4(4) . . ?
O3 C9 C8 118.1(3) . . ?
P1 C10 C11 120.8(3) . . ?
P1 C10 C15 120.3(3) . . ?
C11 C10 C15 118.9(4) . . ?
C10 C11 C12 120.1(4) . . ?
C11 C12 C13 120.7(4) . . ?
C12 C13 C14 120.0(4) . . ?
C13 C14 C15 120.0(4) . . ?
C10 C15 C14 120.3(4) . . ?
P1 C20 C21 121.3(3) . . ?
P1 C20 C25 120.1(3) . . ?
C21 C20 C25 118.6(4) . . ?
C20 C21 C22 119.9(4) . . ?
C21 C22 C23 120.9(5) . . ?
C22 C23 C24 120.0(4) . . ?
C23 C24 C25 119.9(4) . . ?
C20 C25 C24 120.6(4) . . ?
P2 C30 C31 117.0(3) . . ?
P2 C30 C35 123.1(4) . . ?
C31 C30 C35 119.8(4) . . ?
C30 C31 C32 120.5(4) . . ?
C31 C32 C33 119.1(5) . . ?
C32 C33 C34 120.5(4) . . ?
C33 C34 C35 120.7(5) . . ?
C30 C35 C34 119.4(5) . . ?
P2 C40 C41 120.1(3) . . ?
P2 C40 C45 120.9(3) . . ?
C41 C40 C45 119.0(4) . . ?
C40 C41 C42 120.4(5) . . ?
C41 C42 C43 120.2(5) . . ?
C42 C43 C44 120.2(4) . . ?
C43 C44 C45 119.1(5) . . ?
C40 C45 C44 121.1(4) . . ?
Cl3 Pd2 Cl3 90.62(6) . 7_585 ?
Cl3 Pd2 P3 86.35(4) . . ?
Cl3 Pd2 P3 176.51(5) . 7_585 ?
Cl3 Pd2 P3 176.52(5) 7_585 . ?
Cl3 Pd2 P3 86.34(4) 7_585 7_585 ?
P3 Pd2 P3 96.64(6) . 7_585 ?
Pd2 P3 C60 113.69(17) . . ?
Pd2 P3 C46 115.55(14) . . ?
Pd2 P3 C70 114.16(15) . . ?
C60 P3 C46 104.5(2) . . ?
C60 P3 C70 108.1(2) . . ?
C46 P3 C70 99.4(2) . . ?
C46 N2 C46 112.7(5) . 7_585 ?
C46 N2 C47 116.8(3) . . ?
C46 N2 C47 116.8(3) 7_585 . ?
C49 C48 C47 119.3(8) . . ?
C48 C49 C50 120.8(8) . . ?
O6 C50 C49 115.1(9) . . ?
O6 C50 C51 123.2(9) . . ?
C49 C50 C51 121.6(9) . . ?
C50 C51 C52 120.3(9) . . ?
C51 C52 C53 110.2(9) . . ?
C51 C52 C47 120.2(8) . . ?
C53 C52 C47 129.6(9) . . ?
O4 C53 O5 117.8(13) . . ?
O4 C53 C52 120.6(11) . . ?
O5 C53 C52 121.6(11) . . ?
P3 C60 C61 120.3(4) . . ?
P3 C60 C65 120.4(4) . . ?
C61 C60 C65 119.3(5) . . ?
C60 C61 C62 120.0(5) . . ?
C61 C62 C63 119.1(6) . . ?
C62 C63 C64 121.5(5) . . ?
C63 C64 C65 119.5(6) . . ?
C60 C65 C64 120.5(6) . . ?
C73 C74 C75 120.9(4) . . ?
P3 C46 N2 110.7(4) . . ?
N2 C47 C48 117.2(7) . . ?
N2 C47 C52 125.1(7) . . ?
C48 C47 C52 117.7(7) . . ?
P3 C70 C71 117.0(3) . . ?
P3 C70 C75 123.8(3) . . ?
C71 C70 C75 119.0(4) . . ?
C70 C71 C72 120.2(4) . . ?
C71 C72 C73 119.6(4) . . ?
C74 C73 C72 119.8(4) . . ?
C74 C75 C70 120.4(4) . . ?
C100 C101 O8 112.0(6) . . ?
C103 C102 O8 110.7(5) . . ?
C101 O8 C102 110.5(5) . . ?

loop_
_geom_bond_atom_site_label_1
_geom_bond_atom_site_label_2
_geom_bond_distance
_geom_bond_site_symmetry_2
_geom_bond_publ_flag
Pd1 Cl1 2.3451(11) . ?
Pd1 Cl2 2.3443(11) . ?
Pd1 P1 2.2472(11) . ?
Pd1 P2 2.2255(11) . ?
P1 C1 1.852(4) . ?
P1 C10 1.804(4) . ?
P1 C20 1.816(4) . ?
P2 C2 1.833(4) . ?
P2 C30 1.814(4) . ?
P2 C40 1.803(4) . ?
N1 C1 1.486(5) . ?
N1 C2 1.491(5) . ?
N1 C3 1.470(5) . ?
O1 C6 1.362(4) . ?
O2 C9 1.224(5) . ?
O3 C9 1.319(5) . ?
C3 C4 1.381(5) . ?
C3 C8 1.393(5) . ?
C4 C5 1.374(6) . ?
C5 C6 1.388(6) . ?
C6 C7 1.378(6) . ?
C7 C8 1.402(5) . ?
C8 C9 1.500(5) . ?
C10 C11 1.394(6) . ?
C10 C15 1.388(5) . ?
C11 C12 1.377(6) . ?
C12 C13 1.377(6) . ?
C13 C14 1.370(6) . ?
C14 C15 1.395(6) . ?
C20 C21 1.402(6) . ?
C20 C25 1.392(6) . ?
C21 C22 1.365(6) . ?
C22 C23 1.385(7) . ?
C23 C24 1.367(7) . ?
C24 C25 1.387(6) . ?
C30 C31 1.384(6) . ?
C30 C35 1.376(6) . ?
C31 C32 1.388(6) . ?
C32 C33 1.362(7) . ?
C33 C34 1.381(7) . ?
C34 C35 1.370(7) . ?
C40 C41 1.376(6) . ?
C40 C45 1.379(6) . ?
C41 C42 1.376(7) . ?
C42 C43 1.366(7) . ?
C43 C44 1.387(7) . ?
C44 C45 1.374(6) . ?
Pd2 Cl3 2.3400(12) . ?
Pd2 Cl3 2.3400(12) 7_585 ?
Pd2 P3 2.2506(12) . ?
Pd2 P3 2.2507(12) 7_585 ?
P3 C60 1.813(5) . ?
P3 C46 1.831(5) . ?
P3 C70 1.823(4) . ?
N2 C46 1.455(5) . ?
N2 C46 1.455(5) 7_585 ?
N2 C47 1.458(9) . ?
O4 C53 1.284(12) . ?
O5 C53 1.294(12) . ?
O6 C50 1.376(11) . ?
C48 C49 1.432(11) . ?
C48 C47 1.381(10) . ?
C49 C50 1.329(11) . ?
C50 C51 1.319(12) . ?
C51 C52 1.416(11) . ?
C52 C53 1.420(15) . ?
C52 C47 1.402(11) . ?
C60 C61 1.395(7) . ?
C60 C65 1.392(7) . ?
C61 C62 1.395(7) . ?
C62 C63 1.400(9) . ?
C63 C64 1.349(8) . ?
C64 C65 1.404(7) . ?
C74 C73 1.362(6) . ?
C74 C75 1.382(6) . ?
C70 C71 1.396(6) . ?
C70 C75 1.381(6) . ?
C71 C72 1.390(6) . ?
C72 C73 1.394(6) . ?
C100 C101 1.408(9) . ?
C101 O8 1.390(7) . ?
C102 C103 1.441(9) . ?
C102 O8 1.446(7) . ?

loop_
_geom_hbond_atom_site_label_D
_geom_hbond_atom_site_label_H
_geom_hbond_atom_site_label_A
_geom_hbond_distance_DH
_geom_hbond_distance_HA
_geom_hbond_distance_DA
_geom_hbond_angle_DHA
_geom_hbond_site_symmetry_A
O3 H3 N1 0.84 1.85 2.626(4) 152.3 .
O1 H1 O2 0.84 2.00 2.781(4) 153.6 5_575
O4 H4A N2 0.84 2.17 2.928(9) 149.7 .
O6 H6 Cl3 0.84 2.71 3.415(8) 142.2 7_586
O6 H6 Cl3 0.84 2.71 3.415(8) 142.2 1_556
